data_7206901
loop_
_publ_author_name
'Goswami, Arijit'
'Sengupta, Satirtha'
'Mondal, Raju'

_publ_section_title
;
 Construction of helical networks by using multiple V-shaped mixed ligand
 systems
;
_journal_issue 2
_journal_name_full CrystEngComm
_journal_page_first 561
_journal_paper_doi 10.1039/c1ce05380a
_journal_volume 14
_journal_year 2012
_chemical_formula_sum 'C25 H24 N4 O5 Zn'
_chemical_formula_weight 525.85
_chemical_name_systematic
;
?
;
_space_group_IT_number 178
_symmetry_cell_setting hexagonal
_symmetry_space_group_name_Hall 'P 61 2 (0 0 5)'
_symmetry_space_group_name_H-M 'P 61 2 2'
_atom_sites_solution_hydrogens geom
_atom_sites_solution_primary direct
_atom_sites_solution_secondary difmap
_audit_creation_method SHELXL-97
_cell_angle_alpha 90.00
_cell_angle_beta 90.00
_cell_angle_gamma 120.00
_cell_formula_units_Z 6
_cell_length_a 9.6491(2)
_cell_length_b 9.6491(2)
_cell_length_c 48.258(2)
_cell_measurement_reflns_used 8411
_cell_measurement_temperature 120(2)
_cell_measurement_theta_max 25.12
_cell_measurement_theta_min 2.43
_cell_volume 3891.1(2)
_computing_cell_refinement 'Bruker APEX-2'
_computing_data_collection 'Bruker APEX-2'
_computing_data_reduction 'Bruker SHELXTL'
_computing_molecular_graphics 'Bruker SHELXTL'
_computing_publication_material 'Bruker SHELXTL'
_computing_structure_refinement 'SHELXL-97 (Sheldrick, 1997)'
_computing_structure_solution 'SHELXS-97 (Sheldrick, 1990)'
_diffrn_ambient_temperature 120(2)
_diffrn_detector_area_resol_mean 8
_diffrn_measured_fraction_theta_full 1.000
_diffrn_measured_fraction_theta_max 1.000
_diffrn_measurement_device_type 'Bruker APEX-2 CCD area detector'
_diffrn_measurement_method '/w scans'
_diffrn_radiation_monochromator graphite
_diffrn_radiation_source 'fine-focus sealed tube'
_diffrn_radiation_type MoK\a
_diffrn_radiation_wavelength 0.71073
_diffrn_reflns_av_R_equivalents 0.0711
_diffrn_reflns_av_sigmaI/netI 0.0263
_diffrn_reflns_limit_h_max 11
_diffrn_reflns_limit_h_min -11
_diffrn_reflns_limit_k_max 11
_diffrn_reflns_limit_k_min -11
_diffrn_reflns_limit_l_max 56
_diffrn_reflns_limit_l_min -57
_diffrn_reflns_number 44380
_diffrn_reflns_theta_full 24.84
_diffrn_reflns_theta_max 24.84
_diffrn_reflns_theta_min 2.44
_diffrn_standards_decay_% 0
_exptl_absorpt_coefficient_mu 0.987
_exptl_absorpt_correction_T_max 1.0000
_exptl_absorpt_correction_T_min 0.825458
_exptl_absorpt_correction_type multi-scan
_exptl_absorpt_process_details 'SADABS v.2.03 (Bruker, 2001), R(int)=0.0852 before correction'
_exptl_crystal_colour Colourless
_exptl_crystal_density_diffrn 1.346
_exptl_crystal_density_meas ?
_exptl_crystal_density_method 'not measured'
_exptl_crystal_description Cube
_exptl_crystal_F_000 1632
_exptl_crystal_size_max 0.28
_exptl_crystal_size_mid 0.26
_exptl_crystal_size_min 0.20
_refine_diff_density_max 0.682
_refine_diff_density_min -0.440
_refine_diff_density_rms 0.069
_refine_ls_abs_structure_details 'Flack H D (1983), Acta Cryst. A39, 876-881'
_refine_ls_abs_structure_Flack 0.09(4)
_refine_ls_extinction_method none
_refine_ls_goodness_of_fit_ref 1.198
_refine_ls_hydrogen_treatment constr
_refine_ls_matrix_type full
_refine_ls_number_parameters 162
_refine_ls_number_reflns 2254
_refine_ls_number_restraints 0
_refine_ls_restrained_S_all 1.198
_refine_ls_R_factor_all 0.0627
_refine_ls_R_factor_gt 0.0604
_refine_ls_shift/su_max 0.000
_refine_ls_shift/su_mean 0.000
_refine_ls_structure_factor_coef Fsqd
_refine_ls_weighting_details 'calc w=1/[\s^2^(Fo^2^)+(0.0466P)^2^+11.1861P] where P=(Fo^2^+2Fc^2^)/3'
_refine_ls_weighting_scheme calc
_refine_ls_wR_factor_gt 0.1501
_refine_ls_wR_factor_ref 0.1511
_reflns_number_gt 2159
_reflns_number_total 2254
_reflns_threshold_expression I>2\s(I)
_cod_data_source_file c1ce05380a.txt
_cod_data_source_block 09tba030_0m
_cod_depositor_comments
;
The following automatic conversions were performed:

'_symmetry_cell_setting' value 'Hexagonal' changed to 'hexagonal'
according to /home/saulius/struct/CIF-dictionaries/cif_core.dic
dictionary named 'cif_core.dic' version 2.4.1 from
2010-06-29.

'_refine_ls_hydrogen_treatment' value 'CONSTR' changed
to 'constr' according to
/home/saulius/struct/CIF-dictionaries/cif_core.dic dictionary named
'cif_core.dic' version 2.4.1 from 2010-06-29.

Automatic conversion script
Id: cif_fix_values 1715 2011-07-08 13:25:40Z adriana 

The following automatic conversions were performed:

'_exptl_crystal_density_meas' value 'not measured' was changed to '?'
- the value is perceived as not measured.

Automatic conversion script
Id: cif_fix_values 3008 2015-01-20 13:52:24Z robertas 
;
_cod_original_sg_symbol_H-M P6(1)22
_cod_database_code 7206901

loop_
_symmetry_equiv_pos_as_xyz
'x, y, z'
'-y, x-y, z+1/3'
'-x+y, -x, z+2/3'
'-x, -y, z+1/2'
'y, -x+y, z+5/6'
'x-y, x, z+1/6'
'y, x, -z+1/3'
'x-y, -y, -z'
'-x, -x+y, -z+2/3'
'-y, -x, -z+5/6'
'-x+y, y, -z+1/2'
'x, x-y, -z+1/6'

loop_
_atom_site_label
_atom_site_type_symbol
_atom_site_fract_x
_atom_site_fract_y
_atom_site_fract_z
_atom_site_U_iso_or_equiv
_atom_site_adp_type
_atom_site_occupancy
_atom_site_symmetry_multiplicity
_atom_site_calc_flag
_atom_site_refinement_flags
Zn1 Zn 0.69881(6) 0.30119(6) 0.9167 0.0388(3) Uani 1 2 d S
N1 N 0.5891(6) 0.0752(5) 0.92854(10) 0.0389(11) Uani 1 1 d .
C1 C 0.5710(7) -0.0590(7) 0.91648(13) 0.0388(13) Uani 1 1 d .
O1 O 0.7077(5) 0.4494(5) 0.94467(9) 0.0459(10) Uani 1 1 d .
N2 N 0.4595(6) 0.0261(6) 0.94557(9) 0.0397(11) Uani 1 1 d .
H2A H 0.4418 0.0891 0.9557 0.048 Uiso 1 1 calc R
C2 C 0.4319(6) -0.1899(6) 0.92622(11) 0.0362(13) Uani 1 1 d .
O2 O 0.4699(5) 0.3013(6) 0.96508(9) 0.0508(11) Uani 1 1 d .
C3 C 0.3637(7) -0.1331(7) 0.94449(12) 0.0421(15) Uani 1 1 d .
O3 O 0.6348(6) 1.0000 1.0000 0.0493(16) Uani 1 2 d S
C7 C 0.3614(5) -0.3614(5) 0.9167 0.0418(19) Uani 1 2 d S
H7A H 0.3657 -0.4254 0.9318 0.063 Uiso 0.50 1 calc PR
H7B H 0.4254 -0.3657 0.9016 0.063 Uiso 0.50 1 calc PR
C8 C 0.6888(8) -0.0514(8) 0.89599(14) 0.0521(17) Uani 1 1 d .
H8A H 0.7602 0.0581 0.8910 0.078 Uiso 1 1 calc R
H8B H 0.6337 -0.1112 0.8798 0.078 Uiso 1 1 calc R
H8C H 0.7490 -0.0962 0.9039 0.078 Uiso 1 1 calc R
C9 C 0.2133(8) -0.2138(9) 0.96170(14) 0.0593(19) Uani 1 1 d .
H9A H 0.1982 -0.1341 0.9709 0.089 Uiso 1 1 calc R
H9B H 0.2227 -0.2814 0.9753 0.089 Uiso 1 1 calc R
H9C H 0.1233 -0.2773 0.9499 0.089 Uiso 1 1 calc R
C12 C 0.6097(7) 0.5822(7) 0.97199(11) 0.0364(13) Uani 1 1 d .
C13 C 0.7438(8) 0.7274(8) 0.96603(13) 0.0457(16) Uani 1 1 d .
H13A H 0.8261 0.7301 0.9556 0.055 Uiso 1 1 calc R
C14 C 0.7568(7) 0.8703(8) 0.97556(13) 0.0454(15) Uani 1 1 d .
H14A H 0.8453 0.9683 0.9709 0.054 Uiso 1 1 calc R
C15 C 0.6367(7) 0.8635(8) 0.99187(13) 0.0413(14) Uani 1 1 d .
C16 C 0.5049(7) 0.7201(8) 0.99875(13) 0.0475(16) Uani 1 1 d .
H16A H 0.4252 0.7174 1.0099 0.057 Uiso 1 1 calc R
C17 C 0.4921(7) 0.5795(7) 0.98882(12) 0.0432(15) Uani 1 1 d .
H17A H 0.4033 0.4820 0.9935 0.052 Uiso 1 1 calc R
C18 C 0.5907(8) 0.4301(8) 0.95998(11) 0.0419(14) Uani 1 1 d .

loop_
_atom_site_aniso_label
_atom_site_aniso_U_11
_atom_site_aniso_U_22
_atom_site_aniso_U_33
_atom_site_aniso_U_23
_atom_site_aniso_U_13
_atom_site_aniso_U_12
Zn1 0.0289(3) 0.0289(3) 0.0468(5) 0.0030(4) 0.0030(4) 0.0058(4)
N1 0.027(3) 0.027(2) 0.047(3) 0.004(2) 0.001(2) 0.002(2)
C1 0.029(3) 0.037(3) 0.042(3) 0.000(3) -0.006(3) 0.011(2)
O1 0.036(2) 0.035(2) 0.060(3) -0.0042(18) 0.001(2) 0.013(2)
N2 0.035(3) 0.036(3) 0.037(2) -0.003(2) 0.002(2) 0.009(2)
C2 0.029(3) 0.032(3) 0.037(3) 0.001(2) -0.002(2) 0.007(2)
O2 0.045(3) 0.038(3) 0.059(3) -0.005(2) 0.003(2) 0.014(2)
C3 0.034(3) 0.029(3) 0.036(3) 0.001(2) 0.002(3) -0.004(3)
O3 0.035(2) 0.039(3) 0.075(4) -0.006(3) -0.0031(15) 0.0195(17)
C7 0.028(3) 0.028(3) 0.050(5) -0.004(3) -0.004(3) -0.001(3)
C8 0.038(4) 0.036(3) 0.070(4) 0.004(3) 0.007(3) 0.009(3)
C9 0.040(4) 0.055(4) 0.053(4) -0.003(3) 0.018(3) 0.001(3)
C12 0.037(3) 0.029(3) 0.042(3) 0.003(2) 0.001(3) 0.016(3)
C13 0.040(4) 0.047(4) 0.054(4) -0.004(3) 0.001(3) 0.024(3)
C14 0.038(3) 0.032(3) 0.060(4) 0.003(3) 0.005(3) 0.012(3)
C15 0.039(3) 0.038(3) 0.051(4) -0.001(3) -0.002(3) 0.022(3)
C16 0.039(3) 0.049(4) 0.050(3) 0.000(3) 0.006(3) 0.018(3)
C17 0.031(3) 0.037(4) 0.054(4) 0.006(3) -0.001(3) 0.011(3)
C18 0.042(4) 0.044(4) 0.040(3) -0.002(3) -0.007(3) 0.022(3)

loop_
_atom_type_symbol
_atom_type_description
_atom_type_scat_dispersion_real
_atom_type_scat_dispersion_imag
_atom_type_scat_source
C C 0.0033 0.0016 'International Tables Vol C Tables 4.2.6.8 and 6.1.1.4'
H H 0.0000 0.0000 'International Tables Vol C Tables 4.2.6.8 and 6.1.1.4'
N N 0.0061 0.0033 'International Tables Vol C Tables 4.2.6.8 and 6.1.1.4'
O O 0.0106 0.0060 'International Tables Vol C Tables 4.2.6.8 and 6.1.1.4'
Zn Zn 0.2839 1.4301 'International Tables Vol C Tables 4.2.6.8 and 6.1.1.4'

loop_
_geom_angle_atom_site_label_1
_geom_angle_atom_site_label_2
_geom_angle_atom_site_label_3
_geom_angle
_geom_angle_site_symmetry_1
_geom_angle_site_symmetry_3
O1 Zn1 O1 106.1(3) . 10_666
O1 Zn1 N1 114.47(19) . .
O1 Zn1 N1 100.21(19) 10_666 .
O1 Zn1 N1 100.21(19) . 10_666
O1 Zn1 N1 114.47(19) 10_666 10_666
N1 Zn1 N1 121.0(3) . 10_666
C1 N1 N2 105.6(5) . .
C1 N1 Zn1 132.5(4) . .
N2 N1 Zn1 116.7(4) . .
N1 C1 C2 109.3(5) . .
N1 C1 C8 120.9(5) . .
C2 C1 C8 129.8(6) . .
C18 O1 Zn1 125.7(4) . .
C3 N2 N1 111.1(5) . .
C3 N2 H2A 124.4 . .
N1 N2 H2A 124.4 . .
C3 C2 C1 107.0(5) . .
C3 C2 C7 126.3(5) . .
C1 C2 C7 126.5(5) . .
N2 C3 C2 106.9(5) . .
N2 C3 C9 120.3(6) . .
C2 C3 C9 132.8(6) . .
C15 O3 C15 121.4(7) . 8_677
C2 C7 C2 112.2(7) . 10_556
C2 C7 H7A 109.2 . .
C2 C7 H7A 109.2 10_556 .
C2 C7 H7B 109.2 . .
C2 C7 H7B 109.2 10_556 .
H7A C7 H7B 107.9 . .
C1 C8 H8A 109.5 . .
C1 C8 H8B 109.5 . .
H8A C8 H8B 109.5 . .
C1 C8 H8C 109.5 . .
H8A C8 H8C 109.5 . .
H8B C8 H8C 109.5 . .
C3 C9 H9A 109.5 . .
C3 C9 H9B 109.5 . .
H9A C9 H9B 109.5 . .
C3 C9 H9C 109.5 . .
H9A C9 H9C 109.5 . .
H9B C9 H9C 109.5 . .
C13 C12 C17 119.0(6) . .
C13 C12 C18 120.4(6) . .
C17 C12 C18 120.6(6) . .
C12 C13 C14 120.6(6) . .
C12 C13 H13A 119.7 . .
C14 C13 H13A 119.7 . .
C15 C14 C13 118.9(6) . .
C15 C14 H14A 120.6 . .
C13 C14 H14A 120.6 . .
C16 C15 C14 121.4(6) . .
C16 C15 O3 116.4(5) . .
C14 C15 O3 122.0(6) . .
C15 C16 C17 119.2(6) . .
C15 C16 H16A 120.4 . .
C17 C16 H16A 120.4 . .
C12 C17 C16 120.9(6) . .
C12 C17 H17A 119.6 . .
C16 C17 H17A 119.6 . .
O2 C18 O1 125.6(6) . .
O2 C18 C12 120.0(6) . .
O1 C18 C12 114.3(6) . .

loop_
_geom_bond_atom_site_label_1
_geom_bond_atom_site_label_2
_geom_bond_distance
_geom_bond_site_symmetry_2
Zn1 O1 1.938(4) .
Zn1 O1 1.938(4) 10_666
Zn1 N1 1.974(4) .
Zn1 N1 1.974(4) 10_666
N1 C1 1.348(8) .
N1 N2 1.368(7) .
C1 C2 1.387(8) .
C1 C8 1.481(9) .
O1 C18 1.282(7) .
N2 C3 1.340(7) .
N2 H2A 0.8600 .
C2 C3 1.368(8) .
C2 C7 1.512(7) .
O2 C18 1.231(8) .
C3 C9 1.507(8) .
O3 C15 1.383(7) .
O3 C15 1.383(7) 8_677
C7 C2 1.512(7) 10_556
C7 H7A 0.9700 .
C7 H7B 0.9700 .
C8 H8A 0.9600 .
C8 H8B 0.9600 .
C8 H8C 0.9600 .
C9 H9A 0.9600 .
C9 H9B 0.9600 .
C9 H9C 0.9600 .
C12 C13 1.380(9) .
C12 C17 1.385(8) .
C12 C18 1.502(8) .
C13 C14 1.399(9) .
C13 H13A 0.9300 .
C14 C15 1.375(8) .
C14 H14A 0.9300 .
C15 C16 1.372(9) .
C16 C17 1.385(9) .
C16 H16A 0.9300 .
C17 H17A 0.9300 .
